data_4112373
loop_
_publ_author_name
'Dario Braga'
'Shuang Chen'
'Heather Filson'
'Lucia Maini'
'Matthew R. Netherton'
'Brian O. Patrick'
'John R. Scheffer'
'Carl Scott'
'Wujiong Xia'

_publ_contact_author_address
;
   Department of Chemistry
   The University of British Columbia
   2036 Main Mall
   Vancouver, BC V6T 1Z1
;
_publ_contact_author_email ' scheffer@chem.ubc.ca '
_publ_contact_author_fax ' 604-822-2847 '
_publ_contact_author_name ' Dr John R. Scheffer'
_publ_contact_author_phone ' 604-822-3496 '
_publ_section_title
;
 1,4-Hydroxybiradical Behavior Revealed through Crystal
 Structure-Solid-State Reactivity Correlations
;
_journal_name_full 'Journal of the American Chemical Society'
_journal_page_first 3511
_journal_page_last 3520
_journal_paper_doi 10.1021/ja039076w
_journal_volume 126
_journal_year 2004
_chemical_formula_sum 'C20 H26 O'
_chemical_formula_weight 282.41
_chemical_name_systematic
; 
 ? 
;
_space_group_IT_number 14
_symmetry_cell_setting monoclinic
_symmetry_space_group_name_Hall '-P 2ybc'
_symmetry_space_group_name_H-M 'P 1 21/c 1'
_atom_sites_solution_hydrogens geom
_atom_sites_solution_primary direct
_atom_sites_solution_secondary difmap
_audit_creation_method SHELXL-97
_cell_angle_alpha 90.00
_cell_angle_beta 97.51(2)
_cell_angle_gamma 90.00
_cell_formula_units_Z 8
_cell_length_a 8.915(3)
_cell_length_b 15.248(8)
_cell_length_c 23.181(5)
_cell_measurement_temperature 293(2)
_cell_volume 3124(2)
_computing_structure_refinement 'SHELXL-97 (Sheldrick, 1997)'
_computing_structure_solution 'SHELXS-97 (Sheldrick, 1990)'
_diffrn_ambient_temperature 293(2)
_diffrn_measured_fraction_theta_full 0.994
_diffrn_measured_fraction_theta_max 0.994
_diffrn_radiation_monochromator graphite
_diffrn_radiation_source 'fine-focus sealed tube'
_diffrn_radiation_type MoK\a
_diffrn_radiation_wavelength 0.71073
_diffrn_reflns_av_R_equivalents 0.0193
_diffrn_reflns_av_sigmaI/netI 0.0285
_diffrn_reflns_limit_h_max 10
_diffrn_reflns_limit_h_min -10
_diffrn_reflns_limit_k_max 18
_diffrn_reflns_limit_k_min 0
_diffrn_reflns_limit_l_max 27
_diffrn_reflns_limit_l_min 0
_diffrn_reflns_number 5597
_diffrn_reflns_theta_full 24.99
_diffrn_reflns_theta_max 24.99
_diffrn_reflns_theta_min 3.03
_exptl_absorpt_coefficient_mu 0.071
_exptl_absorpt_correction_T_max 1.0000
_exptl_absorpt_correction_T_min 0.8745
_exptl_absorpt_correction_type psi-scan
_exptl_crystal_colour colourless
_exptl_crystal_density_diffrn 1.201
_exptl_crystal_description prism
_exptl_crystal_F_000 1232
_exptl_crystal_size_max 0.4
_exptl_crystal_size_mid 0.4
_exptl_crystal_size_min 0.3
_refine_diff_density_max 0.415
_refine_diff_density_min -0.196
_refine_diff_density_rms 0.043
_refine_ls_extinction_coef 0.0123(14)
_refine_ls_extinction_expression Fc^*^=kFc[1+0.001xFc^2^\l^3^/sin(2\q)]^-1/4^
_refine_ls_extinction_method SHELXL
_refine_ls_goodness_of_fit_ref 1.023
_refine_ls_hydrogen_treatment mixed
_refine_ls_matrix_type full
_refine_ls_number_parameters 380
_refine_ls_number_reflns 5454
_refine_ls_number_restraints 0
_refine_ls_restrained_S_all 1.023
_refine_ls_R_factor_all 0.0889
_refine_ls_R_factor_gt 0.0503
_refine_ls_shift/su_max 0.000
_refine_ls_shift/su_mean 0.000
_refine_ls_structure_factor_coef Fsqd
_refine_ls_weighting_details 'calc w=1/[\s^2^(Fo^2^)+(0.0918P)^2^+0.8062P] where P=(Fo^2^+2Fc^2^)/3'
_refine_ls_weighting_scheme calc
_refine_ls_wR_factor_gt 0.1387
_refine_ls_wR_factor_ref 0.1638
_reflns_number_gt 3529
_reflns_number_total 5454
_reflns_threshold_expression >2sigma(I)
_cod_data_source_file ja039076wsi20031015_043604_19.cif
_cod_data_source_block 11d
_cod_depositor_comments
;
The following automatic conversions were performed:

'_exptl_absorpt_correction_type' value 'Psi-scan' changed to
'psi-scan' according to the built-in table from CIF Core dictionary
named 'cif_core.dic' version 2.4.1 from 2010-06-29.

Automatic conversion script
Id: cif_fix_values 1715 2011-07-08 13:25:40Z adriana 
;
_cod_database_code 4112373

loop_
_symmetry_equiv_pos_as_xyz
'x, y, z'
'-x, y+1/2, -z+1/2'
'-x, -y, -z'
'x, -y-1/2, z-1/2'

loop_
_atom_site_label
_atom_site_type_symbol
_atom_site_fract_x
_atom_site_fract_y
_atom_site_fract_z
_atom_site_U_iso_or_equiv
_atom_site_adp_type
_atom_site_occupancy
_atom_site_symmetry_multiplicity
_atom_site_calc_flag
_atom_site_refinement_flags
C1 C 0.1017(3) 0.84862(16) 0.38842(11) 0.0561(6) Uani 1 1 d .
H1A H 0.0367 0.8573 0.3514 0.067 Uiso 1 1 calc R
C2 C 0.1736(3) 0.75645(15) 0.38753(11) 0.0548(6) Uani 1 1 d .
H2A H 0.1073 0.7109 0.3684 0.066 Uiso 1 1 calc R
C3 C 0.2564(4) 0.73140(17) 0.44734(12) 0.0702(8) Uani 1 1 d .
H3A H 0.1843 0.7287 0.4752 0.084 Uiso 1 1 calc R
H3B H 0.3010 0.6737 0.4451 0.084 Uiso 1 1 calc R
C4 C 0.3789(3) 0.79681(18) 0.46797(12) 0.0687(8) Uani 1 1 d .
H4A H 0.4738 0.7765 0.4565 0.082 Uiso 1 1 calc R
H4B H 0.3908 0.7992 0.5101 0.082 Uiso 1 1 calc R
C5 C 0.3472(3) 0.88845(17) 0.44422(11) 0.0616(7) Uani 1 1 d .
H5A H 0.4443 0.9177 0.4423 0.074 Uiso 1 1 calc R
C6 C 0.2579(4) 0.9425(2) 0.48446(12) 0.0826(10) Uani 1 1 d .
H6A H 0.3199 0.9507 0.5217 0.099 Uiso 1 1 calc R
H6B H 0.2361 0.9999 0.4674 0.099 Uiso 1 1 calc R
C7 C 0.1123(4) 0.8992(2) 0.49413(13) 0.0849(10) Uani 1 1 d .
H7A H 0.0572 0.9371 0.5176 0.102 Uiso 1 1 calc R
H7B H 0.1339 0.8447 0.5151 0.102 Uiso 1 1 calc R
C8 C 0.0163(4) 0.8807(2) 0.43710(14) 0.0779(9) Uani 1 1 d .
H8A H -0.0377 0.9339 0.4242 0.093 Uiso 1 1 calc R
H8B H -0.0586 0.8369 0.4436 0.093 Uiso 1 1 calc R
C9 C 0.2599(3) 0.88528(13) 0.38208(10) 0.0471(6) Uani 1 1 d .
C10 C 0.2859(2) 0.79727(13) 0.34963(9) 0.0429(5) Uani 1 1 d .
C11 C 0.4326(2) 0.74946(14) 0.34541(9) 0.0457(5) Uani 1 1 d .
C12 C 0.4198(3) 0.65849(16) 0.34183(11) 0.0561(6) Uani 1 1 d .
H12A H 0.3269 0.6324 0.3449 0.067 Uiso 1 1 calc R
C13 C 0.5415(4) 0.60628(19) 0.33389(12) 0.0738(8) Uani 1 1 d .
H13A H 0.5309 0.5457 0.3316 0.089 Uiso 1 1 calc R
C14 C 0.6772(4) 0.6443(2) 0.32943(14) 0.0835(10) Uani 1 1 d .
H14A H 0.7602 0.6096 0.3244 0.100 Uiso 1 1 calc R
C15 C 0.6923(3) 0.7330(2) 0.33229(14) 0.0779(8) Uani 1 1 d .
H15A H 0.7862 0.7577 0.3292 0.093 Uiso 1 1 calc R
C16 C 0.5725(3) 0.78763(18) 0.33972(11) 0.0593(6) Uani 1 1 d .
C17 C 0.6037(3) 0.8851(2) 0.34279(16) 0.0823(9) Uani 1 1 d .
H17A H 0.5999 0.9039 0.3825 0.099 Uiso 1 1 calc R
H17B H 0.7064 0.8944 0.3345 0.099 Uiso 1 1 calc R
C18 C 0.5007(4) 0.9442(2) 0.30317(14) 0.0830(9) Uani 1 1 d .
H18A H 0.4331 0.9079 0.2770 0.100 Uiso 1 1 calc R
H18B H 0.5619 0.9780 0.2796 0.100 Uiso 1 1 calc R
C19 C 0.4049(4) 1.00786(19) 0.33443(16) 0.0860(9) Uani 1 1 d .
H19A H 0.4639 1.0265 0.3705 0.103 Uiso 1 1 calc R
H19B H 0.3836 1.0595 0.3103 0.103 Uiso 1 1 calc R
C20 C 0.2589(3) 0.97056(15) 0.34798(12) 0.0650(7) Uani 1 1 d .
H20A H 0.1945 0.9618 0.3113 0.078 Uiso 1 1 calc R
H20B H 0.2106 1.0147 0.3694 0.078 Uiso 1 1 calc R
O1 O 0.21394(19) 0.80688(11) 0.29041(7) 0.0565(4) Uani 1 1 d .
C101 C 0.2356(2) 0.41101(14) 0.37984(10) 0.0453(5) Uani 1 1 d .
H10A H 0.2195 0.4576 0.3505 0.054 Uiso 1 1 calc R
C102 C 0.2510(2) 0.32334(14) 0.34784(10) 0.0452(5) Uani 1 1 d .
H10B H 0.3045 0.3275 0.3136 0.054 Uiso 1 1 calc R
C103 C 0.3055(2) 0.24997(15) 0.38967(11) 0.0510(6) Uani 1 1 d .
H10C H 0.4049 0.2644 0.4097 0.061 Uiso 1 1 calc R
H10D H 0.3141 0.1961 0.3680 0.061 Uiso 1 1 calc R
C104 C 0.1962(3) 0.23620(14) 0.43409(10) 0.0497(6) Uani 1 1 d .
H10E H 0.2525 0.2157 0.4702 0.060 Uiso 1 1 calc R
H10F H 0.1244 0.1908 0.4200 0.060 Uiso 1 1 calc R
C105 C 0.1088(3) 0.31891(14) 0.44649(9) 0.0434(5) Uani 1 1 d .
H10G H 0.0105 0.3007 0.4570 0.052 Uiso 1 1 calc R
C106 C 0.1911(3) 0.37058(17) 0.49766(10) 0.0597(7) Uani 1 1 d .
H10H H 0.1339 0.4231 0.5037 0.072 Uiso 1 1 calc R
H10I H 0.1967 0.3353 0.5327 0.072 Uiso 1 1 calc R
C107 C 0.3492(3) 0.39603(18) 0.48719(11) 0.0632(7) Uani 1 1 d .
H10J H 0.3945 0.4329 0.5189 0.076 Uiso 1 1 calc R
H10K H 0.4107 0.3436 0.4866 0.076 Uiso 1 1 calc R
C108 C 0.3477(3) 0.44469(16) 0.43024(11) 0.0591(7) Uani 1 1 d .
H10L H 0.4485 0.4421 0.4188 0.071 Uiso 1 1 calc R
H10M H 0.3252 0.5059 0.4367 0.071 Uiso 1 1 calc R
C109 C 0.0793(2) 0.37806(13) 0.39199(9) 0.0380(5) Uani 1 1 d .
C110 C 0.0760(2) 0.32429(13) 0.33419(8) 0.0373(5) Uani 1 1 d .
C111 C -0.0063(2) 0.23838(13) 0.31921(8) 0.0373(5) Uani 1 1 d .
C112 C 0.0646(3) 0.18283(14) 0.28336(9) 0.0455(5) Uani 1 1 d .
H11A H 0.1578 0.1992 0.2728 0.055 Uiso 1 1 calc R
C113 C 0.0013(3) 0.10463(15) 0.26301(10) 0.0542(6) Uani 1 1 d .
H11B H 0.0515 0.0689 0.2392 0.065 Uiso 1 1 calc R
C114 C -0.1339(3) 0.08020(16) 0.27777(11) 0.0625(7) Uani 1 1 d .
H11C H -0.1770 0.0271 0.2646 0.075 Uiso 1 1 calc R
C115 C -0.2072(3) 0.13377(16) 0.31213(11) 0.0586(6) Uani 1 1 d .
H11D H -0.3008 0.1163 0.3217 0.070 Uiso 1 1 calc R
C116 C -0.1468(2) 0.21389(14) 0.33346(9) 0.0436(5) Uani 1 1 d .
C117 C -0.2406(3) 0.26487(16) 0.37160(12) 0.0579(6) Uani 1 1 d .
H11E H -0.1908 0.2604 0.4113 0.070 Uiso 1 1 calc R
H11F H -0.3373 0.2353 0.3703 0.070 Uiso 1 1 calc R
C118 C -0.2728(3) 0.36181(17) 0.35902(12) 0.0591(7) Uani 1 1 d .
H11F H -0.2407 0.3762 0.3217 0.071 Uiso 1 1 calc R
H11G H -0.3812 0.3712 0.3557 0.071 Uiso 1 1 calc R
C119 C -0.1953(3) 0.42453(17) 0.40482(11) 0.0576(6) Uani 1 1 d .
H11H H -0.2561 0.4773 0.4050 0.069 Uiso 1 1 calc R
H11I H -0.1918 0.3973 0.4428 0.069 Uiso 1 1 calc R
C120 C -0.0368(3) 0.44998(14) 0.39543(11) 0.0512(6) Uani 1 1 d .
H12B H 0.0024 0.4892 0.4268 0.061 Uiso 1 1 calc R
H12C H -0.0438 0.4835 0.3596 0.061 Uiso 1 1 calc R
O101 O 0.03663(19) 0.38276(10) 0.28539(6) 0.0533(4) Uani 1 1 d .

loop_
_atom_site_aniso_label
_atom_site_aniso_U_11
_atom_site_aniso_U_22
_atom_site_aniso_U_33
_atom_site_aniso_U_23
_atom_site_aniso_U_13
_atom_site_aniso_U_12
C1 0.0530(14) 0.0516(14) 0.0616(15) -0.0020(12) 0.0000(11) 0.0123(11)
C2 0.0547(14) 0.0414(12) 0.0690(16) -0.0040(11) 0.0103(12) 0.0012(10)
C3 0.102(2) 0.0519(15) 0.0624(16) 0.0178(13) 0.0324(15) 0.0266(15)
C4 0.087(2) 0.0693(17) 0.0462(14) 0.0060(13) -0.0032(13) 0.0285(15)
C5 0.0716(17) 0.0581(15) 0.0492(14) -0.0044(12) -0.0136(12) 0.0107(13)
C6 0.120(3) 0.0687(19) 0.0539(17) -0.0155(14) -0.0101(16) 0.0256(18)
C7 0.116(3) 0.074(2) 0.068(2) 0.0025(16) 0.0265(18) 0.038(2)
C8 0.078(2) 0.0708(18) 0.088(2) -0.0005(16) 0.0215(16) 0.0234(15)
C9 0.0575(14) 0.0352(11) 0.0449(13) 0.0008(9) -0.0069(10) 0.0088(10)
C10 0.0467(12) 0.0367(11) 0.0424(12) 0.0006(9) -0.0055(9) 0.0012(9)
C11 0.0516(13) 0.0436(12) 0.0406(12) 0.0027(9) 0.0016(9) 0.0065(10)
C12 0.0660(16) 0.0468(13) 0.0562(15) 0.0034(11) 0.0108(12) 0.0119(12)
C13 0.101(2) 0.0564(16) 0.0664(18) 0.0068(13) 0.0203(16) 0.0295(16)
C14 0.079(2) 0.096(2) 0.079(2) 0.0130(18) 0.0293(17) 0.0424(19)
C15 0.0613(17) 0.096(2) 0.079(2) 0.0082(17) 0.0200(15) 0.0134(16)
C16 0.0553(15) 0.0670(16) 0.0552(15) 0.0041(12) 0.0057(12) 0.0066(12)
C17 0.0620(18) 0.082(2) 0.102(2) 0.0074(18) 0.0059(16) -0.0168(15)
C18 0.090(2) 0.075(2) 0.083(2) 0.0155(17) 0.0094(17) -0.0263(17)
C19 0.113(3) 0.0465(15) 0.098(2) 0.0102(15) 0.0100(19) -0.0069(16)
C20 0.0860(19) 0.0368(12) 0.0680(17) 0.0037(12) -0.0054(14) 0.0054(12)
O1 0.0596(10) 0.0577(10) 0.0462(9) -0.0020(7) -0.0154(7) 0.0075(8)
C101 0.0483(13) 0.0384(11) 0.0475(13) -0.0003(10) 0.0005(10) -0.0057(9)
C102 0.0413(12) 0.0479(12) 0.0474(13) -0.0084(10) 0.0095(9) -0.0054(10)
C103 0.0432(12) 0.0451(12) 0.0618(15) -0.0131(11) -0.0045(11) 0.0081(10)
C104 0.0547(14) 0.0400(12) 0.0504(13) 0.0042(10) -0.0085(11) 0.0060(10)
C105 0.0461(12) 0.0446(12) 0.0387(12) 0.0003(9) 0.0029(9) 0.0013(10)
C106 0.0723(17) 0.0609(15) 0.0427(13) -0.0074(11) -0.0041(11) 0.0052(12)
C107 0.0606(16) 0.0611(16) 0.0610(16) -0.0165(13) -0.0172(12) 0.0033(12)
C108 0.0521(14) 0.0499(14) 0.0726(17) -0.0165(12) -0.0023(12) -0.0088(11)
C109 0.0404(11) 0.0321(10) 0.0404(11) -0.0027(8) 0.0012(9) 0.0016(8)
C110 0.0415(11) 0.0341(10) 0.0358(11) 0.0008(8) 0.0031(8) -0.0032(8)
C111 0.0431(11) 0.0347(10) 0.0330(10) 0.0002(8) 0.0007(8) 0.0002(9)
C112 0.0475(13) 0.0438(12) 0.0444(12) -0.0038(10) 0.0033(10) 0.0031(10)
C113 0.0686(16) 0.0395(13) 0.0528(14) -0.0088(11) 0.0013(12) 0.0062(11)
C114 0.0792(19) 0.0399(13) 0.0663(16) -0.0096(12) 0.0017(14) -0.0100(12)
C115 0.0577(15) 0.0514(14) 0.0668(16) -0.0015(12) 0.0089(12) -0.0174(11)
C116 0.0467(12) 0.0439(12) 0.0397(11) -0.0006(9) 0.0038(9) -0.0061(10)
C117 0.0502(14) 0.0617(15) 0.0642(16) -0.0074(13) 0.0161(12) -0.0099(12)
C118 0.0410(13) 0.0690(16) 0.0667(16) -0.0076(13) 0.0050(11) 0.0106(11)
C119 0.0510(14) 0.0551(14) 0.0657(16) -0.0136(12) 0.0035(11) 0.0177(11)
C120 0.0557(14) 0.0395(12) 0.0562(14) -0.0071(10) -0.0013(11) 0.0106(10)
O101 0.0705(11) 0.0448(9) 0.0418(9) 0.0115(7) -0.0028(7) -0.0112(7)

loop_
_atom_type_symbol
_atom_type_description
_atom_type_scat_dispersion_real
_atom_type_scat_dispersion_imag
_atom_type_scat_source
C C 0.0033 0.0016 'International Tables Vol C Tables 4.2.6.8 and 6.1.1.4'
H H 0.0000 0.0000 'International Tables Vol C Tables 4.2.6.8 and 6.1.1.4'
O O 0.0106 0.0060 'International Tables Vol C Tables 4.2.6.8 and 6.1.1.4'

loop_
_geom_angle_atom_site_label_1
_geom_angle_atom_site_label_2
_geom_angle_atom_site_label_3
_geom_angle
C8 C1 C9 120.4(2)
C8 C1 C2 123.4(2)
C9 C1 C2 86.68(17)
C8 C1 H1A 108.1
C9 C1 H1A 108.1
C2 C1 H1A 108.1
C3 C2 C10 110.1(2)
C3 C2 C1 111.5(2)
C10 C2 C1 86.68(17)
C3 C2 H2A 115.1
C10 C2 H2A 115.1
C1 C2 H2A 115.1
C4 C3 C2 111.4(2)
C4 C3 H3A 109.3
C2 C3 H3A 109.3
C4 C3 H3B 109.3
C2 C3 H3B 109.3
H3A C3 H3B 108.0
C3 C4 C5 113.7(2)
C3 C4 H4A 108.8
C5 C4 H4A 108.8
C3 C4 H4B 108.8
C5 C4 H4B 108.8
H4A C4 H4B 107.7
C4 C5 C6 111.1(2)
C4 C5 C9 110.9(2)
C6 C5 C9 110.1(2)
C4 C5 H5A 108.2
C6 C5 H5A 108.2
C9 C5 H5A 108.2
C7 C6 C5 112.4(3)
C7 C6 H6A 109.1
C5 C6 H6A 109.1
C7 C6 H6B 109.1
C5 C6 H6B 109.1
H6A C6 H6B 107.9
C6 C7 C8 110.8(3)
C6 C7 H7A 109.5
C8 C7 H7A 109.5
C6 C7 H7B 109.5
C8 C7 H7B 109.5
H7A C7 H7B 108.1
C7 C8 C1 115.4(3)
C7 C8 H8A 108.4
C1 C8 H8A 108.4
C7 C8 H8B 108.4
C1 C8 H8B 108.4
H8A C8 H8B 107.5
C20 C9 C1 114.6(2)
C20 C9 C5 115.2(2)
C1 C9 C5 106.1(2)
C20 C9 C10 118.2(2)
C1 C9 C10 85.98(16)
C5 C9 C10 112.66(17)
O1 C10 C11 105.53(17)
O1 C10 C2 109.92(18)
C11 C10 C2 118.19(18)
O1 C10 C9 107.07(16)
C11 C10 C9 128.77(18)
C2 C10 C9 85.69(17)
C12 C11 C16 118.4(2)
C12 C11 C10 114.8(2)
C16 C11 C10 126.5(2)
C13 C12 C11 121.6(3)
C13 C12 H12A 119.2
C11 C12 H12A 119.2
C14 C13 C12 119.2(3)
C14 C13 H13A 120.4
C12 C13 H13A 120.4
C13 C14 C15 120.3(3)
C13 C14 H14A 119.8
C15 C14 H14A 119.8
C14 C15 C16 122.2(3)
C14 C15 H15A 118.9
C16 C15 H15A 118.9
C15 C16 C11 118.3(3)
C15 C16 C17 117.3(3)
C11 C16 C17 124.4(2)
C18 C17 C16 117.7(3)
C18 C17 H17A 107.9
C16 C17 H17A 107.9
C18 C17 H17B 107.9
C16 C17 H17B 107.9
H17A C17 H17B 107.2
C17 C18 C19 115.0(3)
C17 C18 H18A 108.5
C19 C18 H18A 108.5
C17 C18 H18B 108.5
C19 C18 H18B 108.5
H18A C18 H18B 107.5
C20 C19 C18 114.4(2)
C20 C19 H19A 108.7
C18 C19 H19A 108.7
C20 C19 H19B 108.7
C18 C19 H19B 108.7
H19A C19 H19B 107.6
C19 C20 C9 119.3(2)
C19 C20 H20A 107.5
C9 C20 H20A 107.5
C19 C20 H20B 107.5
C9 C20 H20B 107.5
H20A C20 H20B 107.0
C108 C101 C109 119.18(19)
C108 C101 C102 124.71(19)
C109 C101 C102 86.85(15)
C108 C101 H10A 108.0
C109 C101 H10A 108.0
C102 C101 H10A 108.0
C103 C102 C101 111.87(19)
C103 C102 C110 111.49(18)
C101 C102 C110 86.53(15)
C103 C102 H10B 114.6
C101 C102 H10B 114.6
C110 C102 H10B 114.6
C102 C103 C104 110.74(18)
C102 C103 H10C 109.5
C104 C103 H10C 109.5
C102 C103 H10D 109.5
C104 C103 H10D 109.5
H10C C103 H10D 108.1
C103 C104 C105 113.60(19)
C103 C104 H10E 108.8
C105 C104 H10E 108.8
C103 C104 H10F 108.8
C105 C104 H10F 108.8
H10E C104 H10F 107.7
C104 C105 C106 111.48(19)
C104 C105 C109 111.33(17)
C106 C105 C109 110.26(18)
C104 C105 H10G 107.9
C106 C105 H10G 107.9
C109 C105 H10G 107.9
C107 C106 C105 111.8(2)
C107 C106 H10H 109.3
C105 C106 H10H 109.3
C107 C106 H10I 109.3
C105 C106 H10I 109.3
H10H C106 H10I 107.9
C108 C107 C106 111.3(2)
C108 C107 H10J 109.4
C106 C107 H10J 109.4
C108 C107 H10K 109.4
C106 C107 H10K 109.4
H10J C107 H10K 108.0
C107 C108 C101 115.7(2)
C107 C108 H10L 108.4
C101 C108 H10L 108.4
C107 C108 H10M 108.4
C101 C108 H10M 108.4
H10L C108 H10M 107.4
C120 C109 C101 114.42(18)
C120 C109 C105 115.01(18)
C101 C109 C105 106.15(17)
C120 C109 C110 119.09(17)
C101 C109 C110 86.02(15)
C105 C109 C110 112.04(16)
O101 C110 C111 106.98(15)
O101 C110 C102 107.46(16)
C111 C110 C102 118.77(17)
O101 C110 C109 108.75(16)
C111 C110 C109 126.93(17)
C102 C110 C109 85.68(15)
C116 C111 C112 118.15(19)
C116 C111 C110 126.97(18)
C112 C111 C110 114.66(18)
C113 C112 C111 122.2(2)
C113 C112 H11A 118.9
C111 C112 H11A 118.9
C114 C113 C112 119.5(2)
C114 C113 H11B 120.2
C112 C113 H11B 120.2
C113 C114 C115 119.7(2)
C113 C114 H11C 120.2
C115 C114 H11C 120.2
C114 C115 C116 122.5(2)
C114 C115 H11D 118.7
C116 C115 H11D 118.7
C111 C116 C115 117.9(2)
C111 C116 C117 125.9(2)
C115 C116 C117 116.1(2)
C116 C117 C118 119.5(2)
C116 C117 H11E 107.5
C118 C117 H11E 107.5
C116 C117 H11F 107.5
C118 C117 H11F 107.5
H11E C117 H11F 107.0
C119 C118 C117 114.7(2)
C119 C118 H11F 108.6
C117 C118 H11F 108.6
C119 C118 H11G 108.6
C117 C118 H11G 108.6
H11F C118 H11G 107.6
C120 C119 C118 114.1(2)
C120 C119 H11H 108.7
C118 C119 H11H 108.7
C120 C119 H11I 108.7
C118 C119 H11I 108.7
H11H C119 H11I 107.6
C119 C120 C109 118.70(19)
C119 C120 H12B 107.6
C109 C120 H12B 107.6
C119 C120 H12C 107.6
C109 C120 H12C 107.6
H12B C120 H12C 107.1

loop_
_geom_bond_atom_site_label_1
_geom_bond_atom_site_label_2
_geom_bond_distance
C1 C8 1.522(4)
C1 C9 1.542(3)
C1 C2 1.546(3)
C1 H1A 0.9800
C2 C3 1.531(4)
C2 C10 1.546(3)
C2 H2A 0.9800
C3 C4 1.510(4)
C3 H3A 0.9700
C3 H3B 0.9700
C4 C5 1.515(4)
C4 H4A 0.9700
C4 H4B 0.9700
C5 C6 1.542(4)
C5 C9 1.546(3)
C5 H5A 0.9800
C6 C7 1.499(5)
C6 H6A 0.9700
C6 H6B 0.9700
C7 C8 1.505(5)
C7 H7A 0.9700
C7 H7B 0.9700
C8 H8A 0.9700
C8 H8B 0.9700
C9 C20 1.521(3)
C9 C10 1.570(3)
C10 O1 1.445(3)
C10 C11 1.511(3)
C11 C12 1.393(3)
C11 C16 1.398(3)
C12 C13 1.378(4)
C12 H12A 0.9300
C13 C14 1.357(5)
C13 H13A 0.9300
C14 C15 1.359(5)
C14 H14A 0.9300
C15 C16 1.383(4)
C15 H15A 0.9300
C16 C17 1.511(4)
C17 C18 1.510(4)
C17 H17A 0.9700
C17 H17B 0.9700
C18 C19 1.536(5)
C18 H18A 0.9700
C18 H18B 0.9700
C19 C20 1.492(4)
C19 H19A 0.9700
C19 H19B 0.9700
C20 H20A 0.9700
C20 H20B 0.9700
C101 C108 1.524(3)
C101 C109 1.541(3)
C101 C102 1.544(3)
C101 H10A 0.9800
C102 C103 1.518(3)
C102 C110 1.551(3)
C102 H10B 0.9800
C103 C104 1.522(3)
C103 H10C 0.9700
C103 H10D 0.9700
C104 C105 1.529(3)
C104 H10E 0.9700
C104 H10F 0.9700
C105 C106 1.529(3)
C105 C109 1.547(3)
C105 H10G 0.9800
C106 C107 1.512(4)
C106 H10H 0.9700
C106 H10I 0.9700
C107 C108 1.513(4)
C107 H10J 0.9700
C107 H10K 0.9700
C108 H10L 0.9700
C108 H10M 0.9700
C109 C120 1.517(3)
C109 C110 1.568(3)
C110 O101 1.447(2)
C110 C111 1.519(3)
C111 C116 1.388(3)
C111 C112 1.394(3)
C112 C113 1.376(3)
C112 H11A 0.9300
C113 C114 1.348(4)
C113 H11B 0.9300
C114 C115 1.365(4)
C114 H11C 0.9300
C115 C116 1.399(3)
C115 H11D 0.9300
C116 C117 1.509(3)
C117 C118 1.527(4)
C117 H11E 0.9700
C117 H11F 0.9700
C118 C119 1.525(3)
C118 H11F 0.9700
C118 H11G 0.9700
C119 C120 1.508(3)
C119 H11H 0.9700
C119 H11I 0.9700
C120 H12B 0.9700
C120 H12C 0.9700
